data_4339494
loop_
_publ_author_name
'Li, Bin'
'Corbett, John D.'

_publ_section_title
;
 Syntheses and structures of new phases AeMxIn(4-x) (Ae = Sr, Ba; M = Mg,
 Zn): size effects and site preferences in BaAl4-type structures.
;
_journal_issue 21
_journal_name_full 'Inorganic chemistry'
_journal_page_first 8812
_journal_page_last 8818
_journal_paper_doi 10.1021/ic701127f
_journal_volume 46
_journal_year 2007
_chemical_formula_sum 'In3 Sr Zn'
_chemical_formula_weight 497.45
_chemical_name_systematic
; 
 ? 
;
_space_group_IT_number 139
_symmetry_cell_setting tetragonal
_symmetry_space_group_name_Hall '-I 4 2'
_symmetry_space_group_name_H-M 'I 4/m m m'
_atom_sites_solution_primary direct
_atom_sites_solution_secondary difmap
_audit_creation_method SHELXL-97
_cell_angle_alpha 90.00
_cell_angle_beta 90.00
_cell_angle_gamma 90.00
_cell_formula_units_Z 2
_cell_length_a 4.6270(10)
_cell_length_b 4.6270(10)
_cell_length_c 12.098(5)
_cell_measurement_reflns_used 1325
_cell_measurement_temperature 293(2)
_cell_measurement_theta_max 28.22
_cell_measurement_theta_min 3.37
_cell_volume 259.01(13)
_computing_cell_refinement 'Bruker SMART'
_computing_data_collection 'Bruker SMART'
_computing_data_reduction 'Bruker SAINT'
_computing_molecular_graphics 'Bruker SHELXTL'
_computing_publication_material 'Bruker SHELXTL'
_computing_structure_refinement 'SHELXL-97 (Sheldrick, 1997)'
_computing_structure_solution 'SHELXS-97 (Sheldrick, 1990)'
_diffrn_ambient_temperature 293(2)
_diffrn_measured_fraction_theta_full 0.967
_diffrn_measured_fraction_theta_max 0.967
_diffrn_measurement_device_type 'CCD area detector'
_diffrn_measurement_method 'phi and omega scans'
_diffrn_radiation_monochromator graphite
_diffrn_radiation_source 'fine-focus sealed tube'
_diffrn_radiation_type MoK\a
_diffrn_radiation_wavelength 0.71073
_diffrn_reflns_av_R_equivalents 0.1197
_diffrn_reflns_av_sigmaI/netI 0.0433
_diffrn_reflns_limit_h_max 6
_diffrn_reflns_limit_h_min -6
_diffrn_reflns_limit_k_max 6
_diffrn_reflns_limit_k_min -6
_diffrn_reflns_limit_l_max 15
_diffrn_reflns_limit_l_min -15
_diffrn_reflns_number 1492
_diffrn_reflns_theta_full 28.22
_diffrn_reflns_theta_max 28.22
_diffrn_reflns_theta_min 3.37
_exptl_absorpt_coefficient_mu 27.760
_exptl_absorpt_correction_T_max 0.1307
_exptl_absorpt_correction_T_min 0.0845
_exptl_absorpt_correction_type empirical
_exptl_crystal_colour silver
_exptl_crystal_density_diffrn 6.378
_exptl_crystal_density_meas ?
_exptl_crystal_density_method 'not measured'
_exptl_crystal_description irregular
_exptl_crystal_F_000 430
_exptl_crystal_size_max 0.17
_exptl_crystal_size_mid 0.10
_exptl_crystal_size_min 0.07
_refine_diff_density_max 0.813
_refine_diff_density_min -1.529
_refine_diff_density_rms 0.250
_refine_ls_extinction_coef 0.017(2)
_refine_ls_extinction_expression Fc^*^=kFc[1+0.001xFc^2^\l^3^/sin(2\q)]^-1/4^
_refine_ls_extinction_method SHELXL
_refine_ls_goodness_of_fit_ref 1.016
_refine_ls_matrix_type full
_refine_ls_number_parameters 10
_refine_ls_number_reflns 119
_refine_ls_number_restraints 0
_refine_ls_restrained_S_all 1.016
_refine_ls_R_factor_all 0.0228
_refine_ls_R_factor_gt 0.0228
_refine_ls_shift/su_max 0.000
_refine_ls_shift/su_mean 0.000
_refine_ls_structure_factor_coef Fsqd
_refine_ls_weighting_details 'calc w=1/[\s^2^(Fo^2^)+(0.0000P)^2^+16.2947P] where P=(Fo^2^+2Fc^2^)/3'
_refine_ls_weighting_scheme calc
_refine_ls_wR_factor_gt 0.0678
_refine_ls_wR_factor_ref 0.0678
_reflns_number_gt 119
_reflns_number_total 119
_reflns_threshold_expression >2sigma(I)
_cod_data_source_file ic701127f.cif
_cod_data_source_block SrZn1.00In3.00
_cod_depositor_comments
;
The following automatic conversions were performed:

'_symmetry_cell_setting' value 'Tetragonal' changed to 'tetragonal'
according to
/usr/data/users/saulius/automatic-downloads/retrospective/ACS/lib/dictionaries/cif_core.dic
dictionary named 'cif_core.dic' version 2.4.2 from 2011-04-26.

Automatic conversion script
Id: cif_fix_values 2281 2013-09-26 08:29:07Z andrius 

The following automatic conversions were performed:

'_exptl_crystal_density_meas' value 'not measured' was changed to '?'
- the value is perceived as not measured.

Automatic conversion script
Id: cif_fix_values 3008 2015-01-20 13:52:24Z robertas 
;
_cod_original_cell_volume 259.01(14)
_cod_original_sg_symbol_H-M I4/mmm
_cod_database_code 4339494

loop_
_symmetry_equiv_pos_as_xyz
'x, y, z'
'-x, -y, z'
'-y, x, z'
'y, -x, z'
'-x, y, -z'
'x, -y, -z'
'y, x, -z'
'-y, -x, -z'
'x+1/2, y+1/2, z+1/2'
'-x+1/2, -y+1/2, z+1/2'
'-y+1/2, x+1/2, z+1/2'
'y+1/2, -x+1/2, z+1/2'
'-x+1/2, y+1/2, -z+1/2'
'x+1/2, -y+1/2, -z+1/2'
'y+1/2, x+1/2, -z+1/2'
'-y+1/2, -x+1/2, -z+1/2'
'-x, -y, -z'
'x, y, -z'
'y, -x, -z'
'-y, x, -z'
'x, -y, z'
'-x, y, z'
'-y, -x, z'
'y, x, z'
'-x+1/2, -y+1/2, -z+1/2'
'x+1/2, y+1/2, -z+1/2'
'y+1/2, -x+1/2, -z+1/2'
'-y+1/2, x+1/2, -z+1/2'
'x+1/2, -y+1/2, z+1/2'
'-x+1/2, y+1/2, z+1/2'
'-y+1/2, -x+1/2, z+1/2'
'y+1/2, x+1/2, z+1/2'

loop_
_atom_site_label
_atom_site_type_symbol
_atom_site_fract_x
_atom_site_fract_y
_atom_site_fract_z
_atom_site_U_iso_or_equiv
_atom_site_adp_type
_atom_site_occupancy
_atom_site_symmetry_multiplicity
_atom_site_calc_flag
_atom_site_refinement_flags
Sr Sr 0.0000 0.0000 0.0000 0.0138(7) Uani 1 16 d S
In1 In 0.0000 0.0000 0.60720(14) 0.0139(7) Uani 0.50(2) 8 d SP
Zn1 Zn 0.0000 0.0000 0.60720(14) 0.0139(7) Uani 0.50(2) 8 d SP
In2 In 0.0000 0.5000 0.2500 0.0161(5) Uani 1 8 d S

loop_
_atom_site_aniso_label
_atom_site_aniso_U_11
_atom_site_aniso_U_22
_atom_site_aniso_U_33
_atom_site_aniso_U_23
_atom_site_aniso_U_13
_atom_site_aniso_U_12
Sr 0.0127(8) 0.0127(8) 0.0159(12) 0.000 0.000 0.000
In1 0.0149(7) 0.0149(7) 0.0117(8) 0.000 0.000 0.000
Zn1 0.0149(7) 0.0149(7) 0.0117(8) 0.000 0.000 0.000
In2 0.0137(6) 0.0137(6) 0.0210(7) 0.000 0.000 0.000

loop_
_atom_type_symbol
_atom_type_description
_atom_type_scat_dispersion_real
_atom_type_scat_dispersion_imag
_atom_type_scat_source
Zn Zn 0.2839 1.4301 'International Tables Vol C Tables 4.2.6.8 and 6.1.1.4'
Sr Sr -1.5307 3.2498 'International Tables Vol C Tables 4.2.6.8 and 6.1.1.4'
In In -0.7276 1.3100 'International Tables Vol C Tables 4.2.6.8 and 6.1.1.4'

loop_
_geom_angle_atom_site_label_1
_geom_angle_atom_site_label_2
_geom_angle_atom_site_label_3
_geom_angle
_geom_angle_site_symmetry_1
_geom_angle_site_symmetry_3
Zn1 Sr Zn1 180.00(5) 25_445 9_554
Zn1 Sr In1 0.00(5) 25_445 25_445
Zn1 Sr In1 180.00(5) 9_554 25_445
Zn1 Sr In1 180.00(5) 25_445 9_554
Zn1 Sr In1 0.00(5) 9_554 9_554
In1 Sr In1 180.00(5) 25_445 9_554
Zn1 Sr Zn1 136.75(6) 25_445 25
Zn1 Sr Zn1 43.25(6) 9_554 25
In1 Sr Zn1 136.75(6) 25_445 25
In1 Sr Zn1 43.25(6) 9_554 25
Zn1 Sr Zn1 43.25(6) 25_445 9_444
Zn1 Sr Zn1 136.75(6) 9_554 9_444
In1 Sr Zn1 43.25(6) 25_445 9_444
In1 Sr Zn1 136.75(6) 9_554 9_444
Zn1 Sr Zn1 180.00(5) 25 9_444
Zn1 Sr In1 43.25(6) 25_445 9_444
Zn1 Sr In1 136.75(6) 9_554 9_444
In1 Sr In1 43.25(6) 25_445 9_444
In1 Sr In1 136.75(6) 9_554 9_444
Zn1 Sr In1 180.00(5) 25 9_444
Zn1 Sr In1 0.00(5) 9_444 9_444
Zn1 Sr In1 136.75(6) 25_445 25
Zn1 Sr In1 43.25(6) 9_554 25
In1 Sr In1 136.75(6) 25_445 25
In1 Sr In1 43.25(6) 9_554 25
Zn1 Sr In1 0.00(5) 25 25
Zn1 Sr In1 180.00(5) 9_444 25
In1 Sr In1 180.00(5) 9_444 25
Zn1 Sr Zn1 82.195(19) 25_445 25_455
Zn1 Sr Zn1 97.805(19) 9_554 25_455
In1 Sr Zn1 82.195(19) 25_445 25_455
In1 Sr Zn1 97.805(19) 9_554 25_455
Zn1 Sr Zn1 82.195(19) 25 25_455
Zn1 Sr Zn1 97.805(19) 9_444 25_455
In1 Sr Zn1 97.805(19) 9_444 25_455
In1 Sr Zn1 82.195(19) 25 25_455
Zn1 Sr Zn1 82.195(19) 25_445 25_545
Zn1 Sr Zn1 97.805(19) 9_554 25_545
In1 Sr Zn1 82.195(19) 25_445 25_545
In1 Sr Zn1 97.805(19) 9_554 25_545
Zn1 Sr Zn1 82.195(19) 25 25_545
Zn1 Sr Zn1 97.805(19) 9_444 25_545
In1 Sr Zn1 97.805(19) 9_444 25_545
In1 Sr Zn1 82.195(19) 25 25_545
Zn1 Sr Zn1 136.75(6) 25_455 25_545
Zn1 Sr Zn1 97.805(19) 25_445 9_454
Zn1 Sr Zn1 82.195(19) 9_554 9_454
In1 Sr Zn1 97.805(19) 25_445 9_454
In1 Sr Zn1 82.195(19) 9_554 9_454
Zn1 Sr Zn1 97.805(19) 25 9_454
Zn1 Sr Zn1 82.195(19) 9_444 9_454
In1 Sr Zn1 82.195(19) 9_444 9_454
In1 Sr Zn1 97.805(19) 25 9_454
Zn1 Sr Zn1 43.25(6) 25_455 9_454
Zn1 Sr Zn1 180.00(5) 25_545 9_454
Zn1 Sr In1 82.195(19) 25_445 25_545
Zn1 Sr In1 97.805(19) 9_554 25_545
In1 Sr In1 82.195(19) 25_445 25_545
In1 Sr In1 97.805(19) 9_554 25_545
Zn1 Sr In1 82.195(19) 25 25_545
Zn1 Sr In1 97.805(19) 9_444 25_545
In1 Sr In1 97.805(19) 9_444 25_545
In1 Sr In1 82.195(19) 25 25_545
Zn1 Sr In1 136.75(6) 25_455 25_545
Zn1 Sr In1 0.00(5) 25_545 25_545
Zn1 Sr In1 180.00(5) 9_454 25_545
Zn1 In1 In1 0.0 17_556 17_556
Zn1 In1 In2 126.75(3) 17_556 17_566
In1 In1 In2 126.75(3) 17_556 17_566
Zn1 In1 In2 126.75(3) 17_556 9_545
In1 In1 In2 126.75(3) 17_556 9_545
In2 In1 In2 69.02(3) 17_566 9_545
Zn1 In1 In2 126.75(3) 17_556 17_556
In1 In1 In2 126.75(3) 17_556 17_556
In2 In1 In2 106.50(6) 17_566 17_556
In2 In1 In2 69.02(3) 9_545 17_556
Zn1 In1 In2 126.75(3) 17_556 9_445
In1 In1 In2 126.75(3) 17_556 9_445
In2 In1 In2 69.02(3) 17_566 9_445
In2 In1 In2 106.50(6) 9_545 9_445
In2 In1 In2 69.02(3) 17_556 9_445
Zn1 In1 Sr 68.38(3) 17_556 9_445
In1 In1 Sr 68.38(3) 17_556 9_445
In2 In1 Sr 138.347(18) 17_566 9_445
In2 In1 Sr 138.347(18) 9_545 9_445
In2 In1 Sr 72.169(18) 17_556 9_445
In2 In1 Sr 72.169(18) 9_445 9_445
Zn1 In1 Sr 68.38(3) 17_556 9
In1 In1 Sr 68.38(3) 17_556 9
In2 In1 Sr 72.169(18) 17_566 9
In2 In1 Sr 72.169(18) 9_545 9
In2 In1 Sr 138.347(18) 17_556 9
In2 In1 Sr 138.347(18) 9_445 9
Sr In1 Sr 136.75(6) 9_445 9
Zn1 In1 Sr 68.38(3) 17_556 9_455
In1 In1 Sr 68.38(3) 17_556 9_455
In2 In1 Sr 72.169(18) 17_566 9_455
In2 In1 Sr 138.347(18) 9_545 9_455
In2 In1 Sr 138.347(18) 17_556 9_455
In2 In1 Sr 72.169(18) 9_445 9_455
Sr In1 Sr 82.195(19) 9_445 9_455
Sr In1 Sr 82.195(19) 9 9_455
Zn1 In1 Sr 68.38(3) 17_556 9_545
In1 In1 Sr 68.38(3) 17_556 9_545
In2 In1 Sr 138.347(18) 17_566 9_545
In2 In1 Sr 72.169(18) 9_545 9_545
In2 In1 Sr 72.169(18) 17_556 9_545
In2 In1 Sr 138.347(18) 9_445 9_545
Sr In1 Sr 82.195(19) 9_445 9_545
Sr In1 Sr 82.195(19) 9 9_545
Sr In1 Sr 136.75(6) 9_455 9_545
Zn1 In2 Zn1 110.98(3) 17_566 9_454
Zn1 In2 In1 0.00(5) 17_566 17_566
Zn1 In2 In1 110.98(3) 9_454 17_566
Zn1 In2 In1 110.98(3) 17_566 9_454
Zn1 In2 In1 0.0 9_454 9_454
In1 In2 In1 110.98(3) 17_566 9_454
Zn1 In2 Zn1 106.50(6) 17_566 17_556
Zn1 In2 Zn1 110.98(3) 9_454 17_556
In1 In2 Zn1 106.50(6) 17_566 17_556
In1 In2 Zn1 110.98(3) 9_454 17_556
Zn1 In2 Zn1 110.98(3) 17_566 9_554
Zn1 In2 Zn1 106.50(6) 9_454 9_554
In1 In2 Zn1 110.98(3) 17_566 9_554
In1 In2 Zn1 106.50(6) 9_454 9_554
Zn1 In2 Zn1 110.98(3) 17_556 9_554
Zn1 In2 In1 110.98(3) 17_566 9_554
Zn1 In2 In1 106.50(6) 9_454 9_554
In1 In2 In1 110.98(3) 17_566 9_554
In1 In2 In1 106.50(6) 9_454 9_554
Zn1 In2 In1 110.98(3) 17_556 9_554
Zn1 In2 In1 0.00(5) 9_554 9_554
Zn1 In2 In1 106.50(6) 17_566 17_556
Zn1 In2 In1 110.98(3) 9_454 17_556
In1 In2 In1 106.50(6) 17_566 17_556
In1 In2 In1 110.98(3) 9_454 17_556
Zn1 In2 In1 0.0 17_556 17_556
Zn1 In2 In1 110.98(3) 9_554 17_556
In1 In2 In1 110.98(3) 9_554 17_556
Zn1 In2 In2 55.488(16) 17_566 25_565
Zn1 In2 In2 124.512(16) 9_454 25_565
In1 In2 In2 55.488(16) 17_566 25_565
In1 In2 In2 124.512(16) 9_454 25_565
Zn1 In2 In2 124.512(16) 17_556 25_565
Zn1 In2 In2 55.488(16) 9_554 25_565
In1 In2 In2 55.488(16) 9_554 25_565
In1 In2 In2 124.512(16) 17_556 25_565
Zn1 In2 In2 124.512(16) 17_566 25_455
Zn1 In2 In2 55.488(16) 9_454 25_455
In1 In2 In2 124.512(16) 17_566 25_455
In1 In2 In2 55.488(16) 9_454 25_455
Zn1 In2 In2 55.488(16) 17_556 25_455
Zn1 In2 In2 124.512(16) 9_554 25_455
In1 In2 In2 124.512(16) 9_554 25_455
In1 In2 In2 55.488(16) 17_556 25_455
In2 In2 In2 180.0 25_565 25_455
Zn1 In2 In2 55.488(16) 17_566 25_465
Zn1 In2 In2 55.488(16) 9_454 25_465
In1 In2 In2 55.488(16) 17_566 25_465
In1 In2 In2 55.488(16) 9_454 25_465
Zn1 In2 In2 124.512(16) 17_556 25_465
Zn1 In2 In2 124.512(16) 9_554 25_465
In1 In2 In2 124.512(16) 9_554 25_465
In1 In2 In2 124.512(16) 17_556 25_465
In2 In2 In2 90.0 25_565 25_465
In2 In2 In2 90.0 25_455 25_465
Zn1 In2 In2 124.512(16) 17_566 25
Zn1 In2 In2 124.512(16) 9_454 25
In1 In2 In2 124.512(16) 17_566 25
In1 In2 In2 124.512(16) 9_454 25
Zn1 In2 In2 55.488(16) 17_556 25
Zn1 In2 In2 55.488(16) 9_554 25
In1 In2 In2 55.488(16) 9_554 25
In1 In2 In2 55.488(16) 17_556 25
In2 In2 In2 90.0 25_565 25
In2 In2 In2 90.0 25_455 25
In2 In2 In2 180.0 25_465 25

loop_
_geom_bond_atom_site_label_1
_geom_bond_atom_site_label_2
_geom_bond_distance
_geom_bond_site_symmetry_2
Sr Zn1 3.5195(9) 25_445
Sr Zn1 3.5195(9) 9_554
Sr In1 3.5195(9) 25_445
Sr In1 3.5195(9) 9_554
Sr Zn1 3.5195(9) 25
Sr Zn1 3.5195(9) 9_444
Sr In1 3.5195(9) 9_444
Sr In1 3.5195(9) 25
Sr Zn1 3.5195(9) 25_455
Sr Zn1 3.5195(9) 25_545
Sr Zn1 3.5195(9) 9_454
Sr In1 3.5195(9) 25_545
In1 Zn1 2.594(4) 17_556
In1 In1 2.594(4) 17_556
In1 In2 2.8873(12) 17_566
In1 In2 2.8873(12) 9_545
In1 In2 2.8873(12) 17_556
In1 In2 2.8873(12) 9_445
In1 Sr 3.5195(9) 9_445
In1 Sr 3.5195(9) 9
In1 Sr 3.5195(9) 9_455
In1 Sr 3.5195(9) 9_545
In2 Zn1 2.8873(12) 17_566
In2 Zn1 2.8873(12) 9_454
In2 In1 2.8873(12) 17_566
In2 In1 2.8873(12) 9_454
In2 Zn1 2.8873(12) 17_556
In2 Zn1 2.8873(12) 9_554
In2 In1 2.8873(12) 9_554
In2 In1 2.8873(12) 17_556
In2 In2 3.2718(7) 25_565
In2 In2 3.2718(7) 25_455
In2 In2 3.2718(7) 25_465
In2 In2 3.2718(7) 25
